data_7211079
loop_
_publ_author_name
'Gao, Yanfei'
'Cao, Jianwei'
'Song, Ye'
'Zhang, Guonan'
'Wang, Yanqin'
'Liu, Zhiliang'

_publ_section_title
;
 Structure control and crystal-to-crystal transformation for two series of
 lanthanide--organic coordination polymers
;
_journal_issue 42
_journal_name_full CrystEngComm
_journal_page_first 8522
_journal_paper_doi 10.1039/c3ce41207e
_journal_volume 15
_journal_year 2013
_chemical_formula_sum 'C28 H17 Dy O10'
_chemical_formula_weight 675.92
_chemical_name_systematic
; 
 ? 
;
_space_group_IT_number 14
_symmetry_cell_setting monoclinic
_symmetry_space_group_name_Hall '-P 2yn'
_symmetry_space_group_name_H-M 'P 1 21/n 1'
_atom_sites_solution_hydrogens geom
_atom_sites_solution_primary direct
_atom_sites_solution_secondary difmap
_audit_creation_method SHELXL-97
_cell_angle_alpha 90.00
_cell_angle_beta 94.404(20)
_cell_angle_gamma 90.00
_cell_formula_units_Z 4
_cell_length_a 9.344(2)
_cell_length_b 18.507(6)
_cell_length_c 14.312(3)
_cell_measurement_temperature 293(2)
_cell_measurement_theta_max 28.3831
_cell_measurement_theta_min 2.5123
_cell_volume 2467.7(11)
_computing_structure_refinement 'SHELXL-97 (Sheldrick, 1997)'
_computing_structure_solution 'SHELXS-97 (Sheldrick, 1990)'
_diffrn_ambient_temperature 293(2)
_diffrn_measured_fraction_theta_full 0.997
_diffrn_measured_fraction_theta_max 0.997
_diffrn_radiation_monochromator graphite
_diffrn_radiation_source 'fine-focus sealed tube'
_diffrn_radiation_type MoK\a
_diffrn_radiation_wavelength 0.71073
_diffrn_reflns_av_R_equivalents 0.1766
_diffrn_reflns_av_sigmaI/netI 0.2853
_diffrn_reflns_limit_h_max 11
_diffrn_reflns_limit_h_min -6
_diffrn_reflns_limit_k_max 22
_diffrn_reflns_limit_k_min -20
_diffrn_reflns_limit_l_max 16
_diffrn_reflns_limit_l_min -17
_diffrn_reflns_number 8751
_diffrn_reflns_theta_full 25.02
_diffrn_reflns_theta_max 25.02
_diffrn_reflns_theta_min 2.52
_exptl_absorpt_coefficient_mu 3.089
_exptl_absorpt_correction_T_max 0.9408
_exptl_absorpt_correction_T_min 0.8864
_exptl_absorpt_correction_type multi-scan
_exptl_absorpt_process_details multi-scan
_exptl_crystal_density_diffrn 1.819
_exptl_crystal_density_method 'not measured'
_exptl_crystal_F_000 1324
_exptl_crystal_size_max 0.04
_exptl_crystal_size_mid 0.03
_exptl_crystal_size_min 0.02
_refine_diff_density_max 2.990
_refine_diff_density_min -1.492
_refine_diff_density_rms 0.238
_refine_ls_extinction_method none
_refine_ls_goodness_of_fit_ref 0.930
_refine_ls_hydrogen_treatment constr
_refine_ls_matrix_type full
_refine_ls_number_parameters 364
_refine_ls_number_reflns 4342
_refine_ls_number_restraints 972
_refine_ls_restrained_S_all 0.944
_refine_ls_R_factor_all 0.1954
_refine_ls_R_factor_gt 0.0905
_refine_ls_shift/su_max 0.004
_refine_ls_shift/su_mean 0.000
_refine_ls_structure_factor_coef Fsqd
_refine_ls_weighting_details 'calc w=1/[\s^2^(Fo^2^)+(0.0777P)^2^+0.0000P] where P=(Fo^2^+2Fc^2^)/3'
_refine_ls_weighting_scheme calc
_refine_ls_wR_factor_gt 0.1753
_refine_ls_wR_factor_ref 0.2502
_reflns_number_gt 2044
_reflns_number_total 4342
_reflns_threshold_expression >2sigma(I)
_cod_data_source_file c3ce41207e.txt
_cod_data_source_block exp_1338
_cod_original_cell_volume 2467.8(10)
_cod_original_sg_symbol_H-M P21/n
_cod_database_code 7211079

loop_
_symmetry_equiv_pos_as_xyz
'x, y, z'
'-x+1/2, y+1/2, -z+1/2'
'-x, -y, -z'
'x-1/2, -y-1/2, z-1/2'

loop_
_atom_site_label
_atom_site_type_symbol
_atom_site_fract_x
_atom_site_fract_y
_atom_site_fract_z
_atom_site_U_iso_or_equiv
_atom_site_adp_type
_atom_site_occupancy
_atom_site_symmetry_multiplicity
_atom_site_calc_flag
_atom_site_refinement_flags
_atom_site_disorder_assembly
_atom_site_disorder_group
Dy1 Dy 0.78482(6) 0.97353(3) -0.01153(4) 0.03084(16) Uani 1 1 d U . .
O1 O 0.6276(9) 0.8831(5) -0.0885(6) 0.048(2) Uani 1 1 d U A .
O3 O 0.1352(10) 0.6779(5) -0.2733(6) 0.0535(18) Uani 1 1 d U A .
O4 O 0.1334(8) 0.5628(5) -0.3989(5) 0.0453(19) Uani 1 1 d U . .
O5 O -0.1004(8) 0.5370(5) -0.4259(5) 0.044(2) Uani 1 1 d U . .
O6 O 0.8804(9) 1.0201(5) 0.1274(5) 0.052(2) Uani 1 1 d U . .
O7 O 1.1053(8) 1.0556(5) 0.1447(5) 0.046(2) Uani 1 1 d U . .
O8 O 1.1887(9) 1.1125(5) 0.3130(6) 0.0492(17) Uani 1 1 d U . .
O9 O 1.6108(9) 1.3625(5) 0.4640(6) 0.045(2) Uani 1 1 d U . .
O10 O 1.4118(9) 1.4216(5) 0.4550(6) 0.051(2) Uani 1 1 d U . .
C1 C 0.6128(14) 0.8164(8) -0.0896(9) 0.045(2) Uani 1 1 d U . .
C2 C 0.4899(14) 0.7803(8) -0.1398(9) 0.044(2) Uani 1 1 d U A .
C3 C 0.4931(15) 0.7070(8) -0.1562(9) 0.054(2) Uani 1 1 d U . .
H3 H 0.5745 0.6804 -0.1369 0.065 Uiso 1 1 calc R A .
C4 C 0.3745(14) 0.6727(8) -0.2016(9) 0.051(2) Uani 1 1 d U A .
H4 H 0.3789 0.6235 -0.2143 0.061 Uiso 1 1 calc R . .
C5 C 0.2493(14) 0.7109(8) -0.2283(9) 0.049(2) Uani 1 1 d U . .
C6 C 0.2524(14) 0.7824(8) -0.2101(9) 0.051(2) Uani 1 1 d U A .
H6 H 0.1679 0.8081 -0.2242 0.061 Uiso 1 1 calc R . .
C7 C 0.3711(14) 0.8216(8) -0.1717(9) 0.050(2) Uani 1 1 d U . .
H7 H 0.3707 0.8718 -0.1678 0.060 Uiso 1 1 calc R A .
C8 C 0.0598(13) 0.6270(8) -0.2229(9) 0.047(2) Uani 1 1 d U . .
C9 C 0.0405(14) 0.6401(8) -0.1305(9) 0.052(2) Uani 1 1 d U A .
H9 H 0.0828 0.6799 -0.0998 0.062 Uiso 1 1 calc R . .
C10 C -0.0416(14) 0.5935(8) -0.0851(9) 0.054(3) Uani 1 1 d U . .
H10 H -0.0479 0.5999 -0.0211 0.064 Uiso 1 1 calc R A .
C11 C -0.1156(13) 0.5378(8) -0.1280(9) 0.049(3) Uani 1 1 d U A .
H11 H -0.1734 0.5070 -0.0960 0.059 Uiso 1 1 calc R . .
C12 C -0.0981(13) 0.5303(8) -0.2249(8) 0.044(2) Uani 1 1 d U . .
H12 H -0.1477 0.4935 -0.2577 0.053 Uiso 1 1 calc R A .
C13 C -0.0117(13) 0.5745(8) -0.2728(8) 0.046(2) Uani 1 1 d U A .
C14 C 0.0084(13) 0.5557(8) -0.3754(9) 0.042(2) Uani 1 1 d U . .
C15 C 0.9891(14) 1.0422(8) 0.1752(8) 0.045(2) Uani 1 1 d U . .
C16 C 0.9601(13) 1.0567(8) 0.2774(8) 0.045(2) Uani 1 1 d U . .
C17 C 0.8273(13) 1.0333(8) 0.3092(8) 0.046(2) Uani 1 1 d U . .
H17 H 0.7578 1.0132 0.2670 0.056 Uiso 1 1 calc R . .
C18 C 0.8026(14) 1.0397(8) 0.3959(9) 0.056(3) Uani 1 1 d U . .
H18 H 0.7191 1.0197 0.4161 0.067 Uiso 1 1 calc R . .
C19 C 0.8946(14) 1.0750(9) 0.4598(9) 0.056(3) Uani 1 1 d U . .
H19 H 0.8701 1.0803 0.5212 0.067 Uiso 1 1 calc R . .
C20 C 1.0202(14) 1.1022(8) 0.4349(9) 0.053(2) Uani 1 1 d U . .
H20 H 1.0815 1.1274 0.4777 0.064 Uiso 1 1 calc R . .
C21 C 1.0562(14) 1.0910(8) 0.3399(9) 0.048(2) Uani 1 1 d U . .
C22 C 1.2513(14) 1.1746(8) 0.3508(9) 0.046(2) Uani 1 1 d U . .
C23 C 1.4051(14) 1.1746(8) 0.3609(9) 0.046(2) Uani 1 1 d U . .
H23 H 1.4575 1.1341 0.3459 0.055 Uiso 1 1 calc R . .
C24 C 1.4694(14) 1.2341(8) 0.3924(9) 0.045(2) Uani 1 1 d U . .
H24 H 1.5692 1.2340 0.4003 0.054 Uiso 1 1 calc R . .
C25 C 1.3992(14) 1.2960(8) 0.4142(9) 0.042(2) Uani 1 1 d U . .
C26 C 1.2555(14) 1.2940(8) 0.4010(9) 0.054(2) Uani 1 1 d U . .
H26 H 1.2061 1.3361 0.4133 0.064 Uiso 1 1 calc R . .
C27 C 1.1750(16) 1.2349(8) 0.3708(9) 0.055(2) Uani 1 1 d U . .
H27 H 1.0752 1.2360 0.3644 0.066 Uiso 1 1 calc R . .
C28 C 1.4780(14) 1.3640(8) 0.4431(9) 0.045(3) Uani 1 1 d U . .
O2A O 0.6958(18) 0.7738(10) -0.0338(11) 0.056(4) Uani 0.577(17) 1 d PU A 1
H2A H 0.7619 0.7976 -0.0083 0.084 Uiso 0.577(17) 1 calc PR A 1
O2B O 0.728(2) 0.7698(12) -0.0771(16) 0.045(5) Uani 0.423(17) 1 d PU A 2
H2B H 0.7860 0.7856 -0.0360 0.068 Uiso 0.423(17) 1 calc PR A 2

loop_
_atom_site_aniso_label
_atom_site_aniso_U_11
_atom_site_aniso_U_22
_atom_site_aniso_U_33
_atom_site_aniso_U_23
_atom_site_aniso_U_13
_atom_site_aniso_U_12
Dy1 0.0291(3) 0.0289(3) 0.0341(3) 0.0015(3) -0.0005(2) -0.0009(3)
O1 0.041(4) 0.046(4) 0.057(4) -0.009(4) -0.005(4) -0.009(4)
O3 0.052(3) 0.050(3) 0.058(3) -0.009(3) 0.002(3) -0.016(3)
O4 0.039(3) 0.052(4) 0.046(3) -0.014(3) 0.007(3) -0.004(3)
O5 0.034(4) 0.047(4) 0.048(4) -0.017(4) -0.007(3) 0.003(4)
O6 0.046(4) 0.063(4) 0.047(4) -0.008(4) 0.004(3) -0.019(4)
O7 0.040(4) 0.051(4) 0.049(4) -0.014(4) 0.011(3) -0.008(4)
O8 0.047(3) 0.045(3) 0.056(3) -0.016(3) 0.006(3) -0.010(3)
O9 0.043(4) 0.035(4) 0.057(4) -0.003(4) 0.005(4) -0.004(4)
O10 0.041(4) 0.044(4) 0.066(4) -0.012(4) -0.007(4) 0.001(4)
C1 0.037(4) 0.039(4) 0.060(4) -0.005(4) -0.002(4) -0.007(4)
C2 0.041(4) 0.035(4) 0.056(4) -0.006(4) 0.000(4) -0.010(4)
C3 0.053(4) 0.044(4) 0.064(4) -0.007(4) 0.003(4) -0.007(4)
C4 0.053(4) 0.040(4) 0.060(4) -0.012(4) -0.003(4) -0.015(4)
C5 0.047(4) 0.044(4) 0.055(4) -0.012(4) 0.003(4) -0.013(4)
C6 0.049(4) 0.041(4) 0.063(4) -0.012(4) 0.000(4) -0.010(4)
C7 0.046(4) 0.040(4) 0.062(4) -0.016(4) -0.001(4) -0.012(4)
C8 0.041(3) 0.046(4) 0.053(3) -0.014(3) 0.006(3) -0.012(3)
C9 0.051(4) 0.049(4) 0.054(4) -0.018(4) 0.002(4) -0.012(4)
C10 0.056(5) 0.053(5) 0.051(4) -0.016(4) 0.002(4) -0.015(5)
C11 0.048(5) 0.050(5) 0.051(5) -0.010(5) 0.011(4) -0.026(5)
C12 0.040(4) 0.047(4) 0.046(4) -0.015(4) 0.000(4) -0.013(4)
C13 0.043(4) 0.046(4) 0.047(4) -0.015(4) 0.003(4) -0.009(4)
C14 0.035(4) 0.041(5) 0.051(4) -0.010(4) 0.007(4) -0.006(4)
C15 0.039(4) 0.049(4) 0.048(4) -0.014(4) 0.002(4) -0.005(4)
C16 0.040(4) 0.050(4) 0.046(4) -0.012(4) 0.009(3) -0.010(4)
C17 0.043(4) 0.049(4) 0.048(4) -0.012(4) 0.009(4) -0.014(4)
C18 0.050(5) 0.063(5) 0.057(5) -0.010(5) 0.013(4) -0.017(5)
C19 0.052(5) 0.060(5) 0.058(5) -0.011(5) 0.012(4) -0.019(5)
C20 0.048(4) 0.056(4) 0.056(4) -0.021(4) 0.006(4) -0.016(4)
C21 0.042(3) 0.049(4) 0.053(3) -0.013(3) 0.006(3) -0.011(3)
C22 0.042(4) 0.045(4) 0.049(4) -0.022(4) 0.002(4) -0.007(4)
C23 0.044(4) 0.044(4) 0.050(4) -0.009(4) -0.001(4) 0.002(4)
C24 0.041(4) 0.041(4) 0.053(4) -0.008(4) -0.003(4) -0.003(4)
C25 0.042(4) 0.034(4) 0.049(4) -0.015(4) -0.009(4) -0.007(4)
C26 0.052(4) 0.044(4) 0.063(4) -0.021(4) -0.008(4) 0.002(4)
C27 0.048(4) 0.050(4) 0.067(4) -0.019(4) -0.002(4) -0.007(4)
C28 0.045(5) 0.039(5) 0.049(4) -0.013(4) -0.006(4) 0.000(4)
O2A 0.058(8) 0.059(8) 0.052(7) 0.002(7) 0.005(7) -0.003(7)
O2B 0.037(8) 0.033(9) 0.067(9) -0.010(8) 0.008(8) -0.002(8)

loop_
_atom_type_symbol
_atom_type_description
_atom_type_scat_dispersion_real
_atom_type_scat_dispersion_imag
_atom_type_scat_source
C C 0.0033 0.0016 'International Tables Vol C Tables 4.2.6.8 and 6.1.1.4'
H H 0.0000 0.0000 'International Tables Vol C Tables 4.2.6.8 and 6.1.1.4'
O O 0.0106 0.0060 'International Tables Vol C Tables 4.2.6.8 and 6.1.1.4'
Dy Dy -0.1892 4.4098 'International Tables Vol C Tables 4.2.6.8 and 6.1.1.4'

loop_
_geom_angle_atom_site_label_1
_geom_angle_atom_site_label_2
_geom_angle_atom_site_label_3
_geom_angle
_geom_angle_site_symmetry_1
_geom_angle_site_symmetry_3
O5 Dy1 O6 113.0(3) 2_554 .
O5 Dy1 O7 99.9(3) 2_554 3_775
O6 Dy1 O7 129.8(3) . 3_775
O5 Dy1 O9 150.7(3) 2_554 2_745
O6 Dy1 O9 87.2(3) . 2_745
O7 Dy1 O9 80.4(3) 3_775 2_745
O5 Dy1 O10 82.5(3) 2_554 4_585
O6 Dy1 O10 72.3(3) . 4_585
O7 Dy1 O10 76.0(3) 3_775 4_585
O9 Dy1 O10 125.3(3) 2_745 4_585
O5 Dy1 O4 86.4(3) 2_554 4_676
O6 Dy1 O4 73.9(3) . 4_676
O7 Dy1 O4 147.4(3) 3_775 4_676
O9 Dy1 O4 78.9(3) 2_745 4_676
O10 Dy1 O4 136.6(3) 4_585 4_676
O5 Dy1 O1 76.0(3) 2_554 .
O6 Dy1 O1 146.6(3) . .
O7 Dy1 O1 75.9(3) 3_775 .
O9 Dy1 O1 75.7(3) 2_745 .
O10 Dy1 O1 140.8(3) 4_585 .
O4 Dy1 O1 74.7(3) 4_676 .
C1 O1 Dy1 138.8(8) . .
C5 O3 C8 117.9(10) . .
C14 O4 Dy1 142.1(8) . 4_575
C14 O5 Dy1 162.3(9) . 2_544
C15 O6 Dy1 147.9(8) . .
C15 O7 Dy1 135.5(8) . 3_775
C21 O8 C22 119.4(10) . .
C28 O9 Dy1 115.5(9) . 2_755
C28 O10 Dy1 175.7(9) . 4_686
O1 C1 O2A 121.5(13) . .
O1 C1 O2B 122.2(14) . .
O2A C1 O2B 30.5(11) . .
O1 C1 C2 122.7(12) . .
O2A C1 C2 115.0(14) . .
O2B C1 C2 110.7(14) . .
C7 C2 C3 120.7(12) . .
C7 C2 C1 118.9(13) . .
C3 C2 C1 120.4(12) . .
C2 C3 C4 120.1(13) . .
C2 C3 H3 119.9 . .
C4 C3 H3 119.9 . .
C5 C4 C3 121.0(14) . .
C5 C4 H4 119.5 . .
C3 C4 H4 119.5 . .
C6 C5 O3 122.8(13) . .
C6 C5 C4 116.1(12) . .
O3 C5 C4 121.1(13) . .
C5 C6 C7 126.0(13) . .
C5 C6 H6 117.0 . .
C7 C6 H6 117.0 . .
C6 C7 C2 115.5(13) . .
C6 C7 H7 122.3 . .
C2 C7 H7 122.3 . .
C9 C8 C13 122.7(13) . .
C9 C8 O3 119.0(12) . .
C13 C8 O3 117.1(11) . .
C10 C9 C8 118.2(13) . .
C10 C9 H9 120.9 . .
C8 C9 H9 120.9 . .
C9 C10 C11 123.6(13) . .
C9 C10 H10 118.2 . .
C11 C10 H10 118.2 . .
C10 C11 C12 115.1(12) . .
C10 C11 H11 122.5 . .
C12 C11 H11 122.5 . .
C13 C12 C11 123.2(12) . .
C13 C12 H12 118.4 . .
C11 C12 H12 118.4 . .
C12 C13 C8 116.8(12) . .
C12 C13 C14 117.6(12) . .
C8 C13 C14 125.3(12) . .
O4 C14 O5 127.6(11) . .
O4 C14 C13 114.8(11) . .
O5 C14 C13 117.6(11) . .
O7 C15 O6 125.2(11) . .
O7 C15 C16 122.1(11) . .
O6 C15 C16 112.6(11) . .
C21 C16 C17 118.3(11) . .
C21 C16 C15 123.2(11) . .
C17 C16 C15 118.4(11) . .
C18 C17 C16 120.5(12) . .
C18 C17 H17 119.8 . .
C16 C17 H17 119.8 . .
C17 C18 C19 122.5(13) . .
C17 C18 H18 118.7 . .
C19 C18 H18 118.7 . .
C20 C19 C18 121.0(13) . .
C20 C19 H19 119.5 . .
C18 C19 H19 119.5 . .
C19 C20 C21 117.8(12) . .
C19 C20 H20 121.1 . .
C21 C20 H20 121.1 . .
O8 C21 C16 120.4(11) . .
O8 C21 C20 120.0(11) . .
C16 C21 C20 119.5(12) . .
C27 C22 O8 123.4(12) . .
C27 C22 C23 121.0(13) . .
O8 C22 C23 115.5(12) . .
C24 C23 C22 117.5(14) . .
C24 C23 H23 121.2 . .
C22 C23 H23 121.2 . .
C23 C24 C25 124.3(13) . .
C23 C24 H24 117.9 . .
C25 C24 H24 117.9 . .
C26 C25 C24 116.0(13) . .
C26 C25 C28 121.7(13) . .
C24 C25 C28 122.1(12) . .
C25 C26 C27 125.6(15) . .
C25 C26 H26 117.2 . .
C27 C26 H26 117.2 . .
C22 C27 C26 115.6(13) . .
C22 C27 H27 122.2 . .
C26 C27 H27 122.2 . .
O9 C28 O10 118.5(13) . .
O9 C28 C25 120.2(13) . .
O10 C28 C25 121.1(12) . .
C1 O2A H2A 109.5 . .
C1 O2B H2B 109.5 . .

loop_
_geom_bond_atom_site_label_1
_geom_bond_atom_site_label_2
_geom_bond_distance
_geom_bond_site_symmetry_2
Dy1 O5 2.216(8) 2_554
Dy1 O6 2.285(8) .
Dy1 O7 2.297(8) 3_775
Dy1 O9 2.353(9) 2_745
Dy1 O10 2.343(10) 4_585
Dy1 O4 2.325(8) 4_676
Dy1 O1 2.434(9) .
O1 C1 1.241(16) .
O3 C5 1.348(15) .
O3 C8 1.408(16) .
O4 C14 1.247(14) .
O4 Dy1 2.325(8) 4_575
O5 C14 1.250(14) .
O5 Dy1 2.216(8) 2_544
O6 C15 1.249(14) .
O7 C15 1.226(14) .
O7 Dy1 2.297(8) 3_775
O8 C21 1.383(15) .
O8 C22 1.381(16) .
O9 C28 1.254(15) .
O9 Dy1 2.353(9) 2_755
O10 C28 1.251(16) .
O10 Dy1 2.343(10) 4_686
C1 O2A 1.33(2) .
C1 O2B 1.38(2) .
C1 C2 1.468(17) .
C2 C7 1.396(18) .
C2 C3 1.38(2) .
C3 C4 1.395(18) .
C3 H3 0.9300 .
C4 C5 1.395(19) .
C4 H4 0.9300 .
C5 C6 1.349(19) .
C6 C7 1.401(18) .
C6 H6 0.9300 .
C7 H7 0.9300 .
C8 C9 1.369(17) .
C8 C13 1.352(18) .
C9 C10 1.353(19) .
C9 H9 0.9300 .
C10 C11 1.361(18) .
C10 H10 0.9300 .
C11 C12 1.417(17) .
C11 H11 0.9300 .
C12 C13 1.369(18) .
C12 H12 0.9300 .
C13 C14 1.535(17) .
C15 C16 1.531(17) .
C16 C21 1.375(17) .
C16 C17 1.422(17) .
C17 C18 1.285(17) .
C17 H17 0.9300 .
C18 C19 1.372(18) .
C18 H18 0.9300 .
C19 C20 1.350(18) .
C19 H19 0.9300 .
C20 C21 1.440(18) .
C20 H20 0.9300 .
C22 C27 1.37(2) .
C22 C23 1.433(17) .
C23 C24 1.318(19) .
C23 H23 0.9300 .
C24 C25 1.367(19) .
C24 H24 0.9300 .
C25 C26 1.342(17) .
C25 C28 1.501(19) .
C26 C27 1.378(19) .
C26 H26 0.9300 .
C27 H27 0.9300 .
O2A H2A 0.8200 .
O2B H2B 0.8200 .

loop_
_geom_torsion_atom_site_label_1
_geom_torsion_atom_site_label_2
_geom_torsion_atom_site_label_3
_geom_torsion_atom_site_label_4
_geom_torsion
_geom_torsion_site_symmetry_1
O5 Dy1 O1 C1 -166.1(13) 2_554
O6 Dy1 O1 C1 -55.3(15) .
O7 Dy1 O1 C1 89.7(13) 3_775
O9 Dy1 O1 C1 6.2(13) 2_745
O10 Dy1 O1 C1 135.1(12) 4_585
O4 Dy1 O1 C1 -76.0(13) 4_676
O5 Dy1 O6 C15 -126.4(18) 2_554
O7 Dy1 O6 C15 0(2) 3_775
O9 Dy1 O6 C15 75.5(18) 2_745
O10 Dy1 O6 C15 -53.0(18) 4_585
O4 Dy1 O6 C15 154.7(18) 4_676
O1 Dy1 O6 C15 133.9(17) .
Dy1 O1 C1 O2A 3(2) .
Dy1 O1 C1 O2B -33(2) .
Dy1 O1 C1 C2 172.8(8) .
O1 C1 C2 C7 -13(2) .
O2A C1 C2 C7 157.0(14) .
O2B C1 C2 C7 -170.2(15) .
O1 C1 C2 C3 165.8(13) .
O2A C1 C2 C3 -24(2) .
O2B C1 C2 C3 9(2) .
C7 C2 C3 C4 -3(2) .
C1 C2 C3 C4 178.2(12) .
C2 C3 C4 C5 -2(2) .
C8 O3 C5 C6 -114.5(15) .
C8 O3 C5 C4 68.4(17) .
C3 C4 C5 C6 2(2) .
C3 C4 C5 O3 179.2(12) .
O3 C5 C6 C7 -173.7(12) .
C4 C5 C6 C7 4(2) .
C5 C6 C7 C2 -8(2) .
C3 C2 C7 C6 7.4(19) .
C1 C2 C7 C6 -173.5(12) .
C5 O3 C8 C9 38.0(18) .
C5 O3 C8 C13 -153.6(13) .
C13 C8 C9 C10 7(2) .
O3 C8 C9 C10 175.0(12) .
C8 C9 C10 C11 -6(2) .
C9 C10 C11 C12 2(2) .
C10 C11 C12 C13 1(2) .
C11 C12 C13 C8 1(2) .
C11 C12 C13 C14 174.3(12) .
C9 C8 C13 C12 -5(2) .
O3 C8 C13 C12 -172.7(12) .
C9 C8 C13 C14 -178.0(13) .
O3 C8 C13 C14 14(2) .
Dy1 O4 C14 O5 -22(3) 4_575
Dy1 O4 C14 C13 159.9(10) 4_575
Dy1 O5 C14 O4 110(3) 2_544
Dy1 O5 C14 C13 -72(3) 2_544
C12 C13 C14 O4 -138.6(13) .
C8 C13 C14 O4 35(2) .
C12 C13 C14 O5 43.0(19) .
C8 C13 C14 O5 -143.8(14) .
Dy1 O7 C15 O6 -18(2) 3_775
Dy1 O7 C15 C16 166.5(9) 3_775
Dy1 O6 C15 O7 12(3) .
Dy1 O6 C15 C16 -171.8(12) .
O7 C15 C16 C21 6(2) .
O6 C15 C16 C21 -170.3(14) .
O7 C15 C16 C17 -174.1(13) .
O6 C15 C16 C17 10.0(19) .
C21 C16 C17 C18 -5(2) .
C15 C16 C17 C18 175.1(14) .
C16 C17 C18 C19 6(2) .
C17 C18 C19 C20 -3(3) .
C18 C19 C20 C21 -2(2) .
C22 O8 C21 C16 146.6(13) .
C22 O8 C21 C20 -35.7(19) .
C17 C16 C21 O8 177.7(12) .
C15 C16 C21 O8 -2(2) .
C17 C16 C21 C20 0(2) .
C15 C16 C21 C20 -179.8(13) .
C19 C20 C21 O8 -174.6(13) .
C19 C20 C21 C16 3(2) .
C21 O8 C22 C27 -36.3(18) .
C21 O8 C22 C23 148.8(12) .
C27 C22 C23 C24 2(2) .
O8 C22 C23 C24 176.8(12) .
C22 C23 C24 C25 -1(2) .
C23 C24 C25 C26 -1(2) .
C23 C24 C25 C28 -175.5(13) .
C24 C25 C26 C27 2(2) .
C28 C25 C26 C27 177.1(13) .
O8 C22 C27 C26 -174.9(12) .
C23 C22 C27 C26 0(2) .
C25 C26 C27 C22 -2(2) .
Dy1 O9 C28 O10 -4.7(15) 2_755
Dy1 O9 C28 C25 -178.4(9) 2_755
Dy1 O10 C28 O9 -91(12) 4_686
Dy1 O10 C28 C25 82(12) 4_686
C26 C25 C28 O9 172.8(13) .
C24 C25 C28 O9 -13(2) .
C26 C25 C28 O10 -1(2) .
C24 C25 C28 O10 173.8(12) .
